data_4350004
loop_
_publ_author_name
'Ferentinos, Eleftherios'
'Xu, Meixing'
'Grigoropoulos, Alexios'
'Bratsos, Ioannis'
'Raptopoulou, Catherine P.'
'Psycharis, Vassilis'
'Jiang, Shang-Da'
'Kyritsis, Panayotis'

_publ_section_title
;
 Field-induced slow relaxation of magnetization in the S = 3/2 octahedral
 complexes trans-[Co{(OPPh2)(EPPh2)N}2(dmf)2], E = S, Se: effects of
 Co--Se vs. Co--S coordination
;
_journal_issue 6
_journal_name_full 'Inorganic Chemistry Frontiers'
_journal_page_first 1405
_journal_paper_doi 10.1039/C9QI00135B
_journal_volume 6
_journal_year 2019
_chemical_formula_sum 'C54 H54 Co N4 O4 P4 S2'
_chemical_formula_weight 1069.94
_space_group_crystal_system triclinic
_space_group_IT_number 2
_space_group_name_Hall '-P 1'
_space_group_name_H-M_alt 'P -1'
_atom_sites_solution_hydrogens mixed
_audit_creation_method SHELXL-2014/6
_audit_update_record
;
2019-01-20 deposited with the CCDC.	2019-04-12 downloaded from the CCDC.
;
_cell_angle_alpha 89.5280(10)
_cell_angle_beta 85.3180(10)
_cell_angle_gamma 84.6980(10)
_cell_formula_units_Z 1
_cell_length_a 9.29420(10)
_cell_length_b 10.37340(10)
_cell_length_c 13.3197(2)
_cell_measurement_reflns_used 14334
_cell_measurement_temperature 160(2)
_cell_measurement_theta_max 71.54
_cell_measurement_theta_min 6.67
_cell_volume 1274.42(3)
_computing_cell_refinement 'CrystalClear, Rigaku MSC, 2005'
_computing_data_collection 'CrystalClear, Rigaku MSC, 2005'
_computing_data_reduction 'CrystalClear, Rigaku MSC, 2005'
_computing_molecular_graphics 'Diamond, ver.3.1'
_computing_publication_material 'publCIF, J.Appl.Cryst. 2010, 43, 920'
_computing_structure_refinement 'SHELXL-2014/6 (Sheldrick, 2014)'
_computing_structure_solution 'SHELXL-2014/6 (Sheldrick, 2014)'
_diffrn_ambient_temperature 160(2)
_diffrn_measured_fraction_theta_full 0.877
_diffrn_measured_fraction_theta_max 0.932
_diffrn_measurement_device_type 'Rigaku R-AXIS SPIDER IPDS'
_diffrn_measurement_method '\q scans'
_diffrn_radiation_type CuK\a
_diffrn_radiation_wavelength 1.54178
_diffrn_reflns_av_R_equivalents 0.0472
_diffrn_reflns_av_unetI/netI 0.0525
_diffrn_reflns_Laue_measured_fraction_full 0.877
_diffrn_reflns_Laue_measured_fraction_max 0.932
_diffrn_reflns_limit_h_max 9
_diffrn_reflns_limit_h_min -7
_diffrn_reflns_limit_k_max 12
_diffrn_reflns_limit_k_min -12
_diffrn_reflns_limit_l_max 15
_diffrn_reflns_limit_l_min -15
_diffrn_reflns_number 15108
_diffrn_reflns_point_group_measured_fraction_full 0.877
_diffrn_reflns_point_group_measured_fraction_max 0.932
_diffrn_reflns_theta_full 67.679
_diffrn_reflns_theta_max 64.988
_diffrn_reflns_theta_min 6.669
_exptl_absorpt_coefficient_mu 4.995
_exptl_absorpt_correction_T_max 1.000
_exptl_absorpt_correction_T_min 0.456
_exptl_absorpt_correction_type empirical
_exptl_absorpt_process_details 'CrystalClear, Rigaku MSC, 2005'
_exptl_crystal_colour 'light purple'
_exptl_crystal_density_diffrn 1.394
_exptl_crystal_description parallelepiped
_exptl_crystal_F_000 557
_exptl_crystal_size_max 0.46
_exptl_crystal_size_mid 0.13
_exptl_crystal_size_min 0.07
_refine_diff_density_max 0.513
_refine_diff_density_min -0.461
_refine_diff_density_rms 0.073
_refine_ls_extinction_method none
_refine_ls_goodness_of_fit_ref 1.064
_refine_ls_hydrogen_treatment mixed
_refine_ls_matrix_type full
_refine_ls_number_parameters 397
_refine_ls_number_reflns 4038
_refine_ls_number_restraints 0
_refine_ls_restrained_S_all 1.064
_refine_ls_R_factor_all 0.0496
_refine_ls_R_factor_gt 0.0442
_refine_ls_shift/su_max 0.005
_refine_ls_shift/su_mean 0.001
_refine_ls_structure_factor_coef Fsqd
_refine_ls_weighting_details 'w=1/[\s^2^(Fo^2^)+(0.0571P)^2^+1.2764P] where P=(Fo^2^+2Fc^2^)/3'
_refine_ls_weighting_scheme calc
_refine_ls_wR_factor_gt 0.1119
_refine_ls_wR_factor_ref 0.1190
_reflns_Friedel_coverage 0.000
_reflns_number_gt 3608
_reflns_number_total 4038
_reflns_threshold_expression 'I > 2\s(I)'
_cod_data_source_file c9qi00135b2.cif
_cod_data_source_block Compound1
_cod_database_code 4350004
_shelx_space_group_comment
;
The symmetry employed for this shelxl refinement is uniquely defined
by the following loop, which should always be used as a source of
symmetry information in preference to the above space-group names.
They are only intended as comments.
;
_shelxl_version_number 2014/6

loop_
_space_group_symop_operation_xyz
'x, y, z'
'-x, -y, -z'

loop_
_atom_site_label
_atom_site_type_symbol
_atom_site_fract_x
_atom_site_fract_y
_atom_site_fract_z
_atom_site_U_iso_or_equiv
_atom_site_adp_type
_atom_site_occupancy
_atom_site_site_symmetry_order
_atom_site_calc_flag
_atom_site_refinement_flags_posn
_atom_site_refinement_flags_adp
_atom_site_refinement_flags_occupancy
Co Co 0.0000 0.0000 0.0000 0.0167(2) Uani 1 2 d S . P
O O 0.0455(2) 0.07688(18) 0.13150(14) 0.0179(5) Uani 1 1 d . . .
S S -0.13595(10) -0.18131(7) 0.08852(5) 0.0220(2) Uani 1 1 d . . .
P1 P 0.07665(9) 0.02692(7) 0.23516(5) 0.0153(2) Uani 1 1 d . . .
P2 P -0.03820(9) -0.22205(7) 0.21406(5) 0.0167(2) Uani 1 1 d . . .
N N 0.0504(3) -0.1182(2) 0.26285(17) 0.0194(6) Uani 1 1 d . . .
C1 C 0.2631(4) 0.0484(3) 0.2503(2) 0.0177(7) Uani 1 1 d . . .
C2 C 0.3637(4) 0.0312(3) 0.1661(3) 0.0258(8) Uani 1 1 d . . .
C3 C 0.5102(4) 0.0410(3) 0.1740(3) 0.0330(9) Uani 1 1 d . . .
C4 C 0.5594(5) 0.0696(4) 0.2650(3) 0.0379(9) Uani 1 1 d . . .
C5 C 0.4614(5) 0.0878(4) 0.3492(3) 0.0342(9) Uani 1 1 d . . .
C6 C 0.3153(4) 0.0773(3) 0.3421(2) 0.0250(8) Uani 1 1 d . . .
C7 C -0.0309(4) 0.1326(3) 0.3262(2) 0.0177(7) Uani 1 1 d . . .
C8 C -0.1105(4) 0.0844(3) 0.4091(2) 0.0226(8) Uani 1 1 d . . .
C9 C -0.1999(4) 0.1683(3) 0.4730(2) 0.0252(8) Uani 1 1 d . . .
C10 C -0.2115(4) 0.2998(3) 0.4547(2) 0.0265(8) Uani 1 1 d . . .
C11 C -0.1315(4) 0.3487(3) 0.3732(3) 0.0309(9) Uani 1 1 d . . .
C12 C -0.0429(4) 0.2655(3) 0.3100(2) 0.0258(8) Uani 1 1 d . . .
C21 C 0.0878(4) -0.3677(3) 0.1992(2) 0.0168(7) Uani 1 1 d . . .
C22 C 0.1967(4) -0.3883(3) 0.2632(2) 0.0234(8) Uani 1 1 d . . .
C23 C 0.2895(4) -0.5030(3) 0.2585(3) 0.0281(8) Uani 1 1 d . . .
C24 C 0.2724(4) -0.5962(3) 0.1873(3) 0.0272(8) Uani 1 1 d . . .
C25 C 0.1650(4) -0.5745(3) 0.1213(3) 0.0282(9) Uani 1 1 d . . .
C26 C 0.0724(4) -0.4620(3) 0.1274(2) 0.0225(8) Uani 1 1 d . . .
C27 C -0.1732(4) -0.2697(3) 0.3110(2) 0.0186(7) Uani 1 1 d . . .
C28 C -0.3161(4) -0.2806(3) 0.2929(3) 0.0296(9) Uani 1 1 d . . .
C29 C -0.4165(5) -0.3153(4) 0.3697(3) 0.0367(9) Uani 1 1 d . . .
C30 C -0.3727(5) -0.3414(3) 0.4646(3) 0.0335(9) Uani 1 1 d . . .
C31 C -0.2310(4) -0.3317(3) 0.4837(2) 0.0283(8) Uani 1 1 d . . .
C32 C -0.1307(4) -0.2955(3) 0.4085(2) 0.0249(8) Uani 1 1 d . . .
O41 O -0.1930(3) 0.1235(2) 0.00395(15) 0.0239(5) Uani 1 1 d . . .
C41 C -0.2051(4) 0.2226(3) 0.0573(2) 0.0238(8) Uani 1 1 d . . .
C42 C -0.3198(4) 0.4289(3) 0.1183(3) 0.0357(9) Uani 1 1 d . . .
H42A H -0.4051 0.4875 0.1051 0.053 Uiso 1 1 calc R U .
H42B H -0.3275 0.4012 0.1889 0.053 Uiso 1 1 calc R U .
H42C H -0.2322 0.4739 0.1047 0.053 Uiso 1 1 calc R U .
C43 C -0.4199(4) 0.3108(4) -0.0186(3) 0.0371(9) Uani 1 1 d . . .
H43A H -0.4898 0.3875 -0.0107 0.056 Uiso 1 1 calc R U .
H43B H -0.3725 0.3087 -0.0871 0.056 Uiso 1 1 calc R U .
H43C H -0.4706 0.2327 -0.0067 0.056 Uiso 1 1 calc R U .
N41 N -0.3119(3) 0.3160(2) 0.0532(2) 0.0255(7) Uani 1 1 d . . .
H2 H 0.329(4) 0.015(3) 0.106(2) 0.017(8) Uiso 1 1 d . . .
H3 H 0.583(4) 0.026(3) 0.114(3) 0.038(10) Uiso 1 1 d . . .
H4 H 0.666(5) 0.075(4) 0.270(3) 0.059(14) Uiso 1 1 d . . .
H5 H 0.497(4) 0.106(4) 0.408(3) 0.040(11) Uiso 1 1 d . . .
H6 H 0.238(4) 0.093(3) 0.403(2) 0.026(9) Uiso 1 1 d . . .
H8 H -0.099(4) -0.006(3) 0.423(2) 0.027(9) Uiso 1 1 d . . .
H9 H -0.257(4) 0.135(3) 0.529(3) 0.027(9) Uiso 1 1 d . . .
H10 H -0.271(4) 0.362(3) 0.499(2) 0.020(8) Uiso 1 1 d . . .
H11 H -0.141(4) 0.437(4) 0.359(3) 0.033(10) Uiso 1 1 d . . .
H12 H 0.017(4) 0.298(3) 0.259(3) 0.032(10) Uiso 1 1 d . . .
H22 H 0.214(4) -0.327(3) 0.311(3) 0.027(9) Uiso 1 1 d . . .
H23 H 0.362(4) -0.516(3) 0.301(3) 0.026(10) Uiso 1 1 d . . .
H24 H 0.339(4) -0.673(4) 0.187(3) 0.043(11) Uiso 1 1 d . . .
H25 H 0.148(5) -0.632(4) 0.076(3) 0.061(14) Uiso 1 1 d . . .
H26 H 0.004(4) -0.449(3) 0.084(2) 0.020(9) Uiso 1 1 d . . .
H28 H -0.339(4) -0.260(3) 0.235(3) 0.021(9) Uiso 1 1 d . . .
H29 H -0.513(5) -0.308(4) 0.353(3) 0.038(12) Uiso 1 1 d . . .
H30 H -0.443(5) -0.363(4) 0.519(3) 0.057(13) Uiso 1 1 d . . .
H31 H -0.203(4) -0.353(3) 0.548(3) 0.026(9) Uiso 1 1 d . . .
H32 H -0.028(5) -0.289(4) 0.424(3) 0.047(12) Uiso 1 1 d . . .
H41 H -0.135(4) 0.239(3) 0.109(3) 0.034(10) Uiso 1 1 d . . .

loop_
_atom_site_aniso_label
_atom_site_aniso_U_11
_atom_site_aniso_U_22
_atom_site_aniso_U_33
_atom_site_aniso_U_23
_atom_site_aniso_U_13
_atom_site_aniso_U_12
Co 0.0238(5) 0.0142(4) 0.0110(3) -0.0024(3) 0.0002(3) 0.0023(3)
O 0.0254(14) 0.0144(10) 0.0134(10) -0.0024(8) -0.0005(9) -0.0009(9)
S 0.0309(6) 0.0199(4) 0.0161(4) 0.0004(3) -0.0046(3) -0.0052(3)
P1 0.0227(5) 0.0120(4) 0.0110(4) -0.0021(3) 0.0008(3) -0.0014(3)
P2 0.0245(5) 0.0122(4) 0.0132(4) -0.0016(3) 0.0000(3) -0.0020(3)
N 0.0316(18) 0.0123(12) 0.0145(12) -0.0001(9) -0.0022(11) -0.0029(11)
C1 0.024(2) 0.0106(14) 0.0177(15) -0.0007(11) 0.0008(13) 0.0011(12)
C2 0.030(2) 0.0259(18) 0.0209(17) -0.0061(13) 0.0004(15) -0.0028(15)
C3 0.026(2) 0.036(2) 0.035(2) -0.0042(16) 0.0080(17) -0.0038(16)
C4 0.026(3) 0.039(2) 0.049(2) -0.0053(17) -0.0028(19) -0.0051(18)
C5 0.033(3) 0.039(2) 0.032(2) -0.0039(16) -0.0102(18) -0.0064(17)
C6 0.029(2) 0.0244(17) 0.0215(16) -0.0024(13) -0.0032(15) -0.0002(15)
C7 0.023(2) 0.0164(15) 0.0141(14) -0.0020(11) -0.0054(13) -0.0003(13)
C8 0.032(2) 0.0173(16) 0.0184(15) 0.0006(12) -0.0001(14) -0.0035(14)
C9 0.028(2) 0.0307(18) 0.0151(15) -0.0019(13) 0.0077(14) -0.0036(15)
C10 0.029(2) 0.0277(18) 0.0207(16) -0.0082(13) 0.0013(15) 0.0063(15)
C11 0.048(3) 0.0153(17) 0.0267(18) -0.0025(13) 0.0052(17) 0.0037(16)
C12 0.035(2) 0.0192(16) 0.0222(16) -0.0012(13) 0.0092(15) -0.0049(15)
C21 0.023(2) 0.0146(14) 0.0122(14) 0.0001(11) 0.0038(12) -0.0035(13)
C22 0.028(2) 0.0207(16) 0.0204(16) -0.0049(13) 0.0011(14) -0.0010(14)
C23 0.028(2) 0.0291(19) 0.0266(18) 0.0016(14) -0.0020(16) 0.0004(16)
C24 0.032(2) 0.0162(16) 0.0306(18) 0.0020(13) 0.0107(16) 0.0019(15)
C25 0.041(3) 0.0158(16) 0.0269(18) -0.0058(14) 0.0091(16) -0.0059(15)
C26 0.029(2) 0.0187(16) 0.0198(16) -0.0039(12) -0.0003(15) -0.0044(14)
C27 0.021(2) 0.0119(14) 0.0223(16) -0.0049(11) -0.0001(13) 0.0014(13)
C28 0.034(3) 0.033(2) 0.0218(18) -0.0005(15) 0.0012(16) -0.0061(16)
C29 0.023(3) 0.050(2) 0.037(2) -0.0031(17) 0.0031(18) -0.0088(19)
C30 0.038(3) 0.033(2) 0.0283(19) -0.0028(15) 0.0139(17) -0.0103(17)
C31 0.042(3) 0.0252(17) 0.0176(17) 0.0004(13) 0.0033(16) -0.0066(16)
C32 0.035(2) 0.0208(17) 0.0195(16) -0.0030(12) 0.0026(15) -0.0070(15)
O41 0.0276(15) 0.0211(11) 0.0217(11) -0.0021(9) -0.0006(10) 0.0036(10)
C41 0.025(2) 0.0201(17) 0.0241(17) -0.0003(13) 0.0044(15) 0.0038(14)
C42 0.037(3) 0.0241(18) 0.043(2) -0.0086(15) 0.0003(18) 0.0103(16)
C43 0.036(3) 0.039(2) 0.034(2) 0.0001(16) -0.0061(17) 0.0126(18)
N41 0.0277(19) 0.0218(14) 0.0253(14) 0.0013(11) 0.0005(12) 0.0054(12)

loop_
_atom_type_symbol
_atom_type_description
_atom_type_scat_dispersion_real
_atom_type_scat_dispersion_imag
_atom_type_scat_source
C C 0.0181 0.0091 'International Tables Vol C Tables 4.2.6.8 and 6.1.1.4'
H H 0.0000 0.0000 'International Tables Vol C Tables 4.2.6.8 and 6.1.1.4'
N N 0.0311 0.0180 'International Tables Vol C Tables 4.2.6.8 and 6.1.1.4'
O O 0.0492 0.0322 'International Tables Vol C Tables 4.2.6.8 and 6.1.1.4'
P P 0.2955 0.4335 'International Tables Vol C Tables 4.2.6.8 and 6.1.1.4'
S S 0.3331 0.5567 'International Tables Vol C Tables 4.2.6.8 and 6.1.1.4'
Co Co -2.3653 3.6143 'International Tables Vol C Tables 4.2.6.8 and 6.1.1.4'

loop_
_geom_angle_atom_site_label_1
_geom_angle_atom_site_label_2
_geom_angle_atom_site_label_3
_geom_angle
_geom_angle_site_symmetry_1
_geom_angle_site_symmetry_3
O Co O 180.0 2 .
O Co O41 90.50(8) 2 .
O Co O41 89.50(8) . .
O Co O41 89.50(8) 2 2
O Co O41 90.50(8) . 2
O41 Co O41 180.0 . 2
O Co S 93.24(6) 2 2
O Co S 86.76(6) . 2
O41 Co S 89.10(6) . 2
O41 Co S 90.90(6) 2 2
O Co S 86.76(6) 2 .
O Co S 93.24(6) . .
O41 Co S 90.90(6) . .
O41 Co S 89.10(6) 2 .
S Co S 180.0 2 .
P1 O Co 136.56(12) . .
P2 S Co 105.72(4) . .
O P1 N 118.80(12) . .
O P1 C1 106.93(13) . .
N P1 C1 108.09(14) . .
O P1 C7 107.33(12) . .
N P1 C7 108.51(14) . .
C1 P1 C7 106.57(14) . .
N P2 C27 107.28(13) . .
N P2 C21 105.01(15) . .
C27 P2 C21 102.63(13) . .
N P2 S 120.62(10) . .
C27 P2 S 108.43(11) . .
C21 P2 S 111.36(10) . .
P1 N P2 132.98(17) . .
C6 C1 C2 117.6(3) . .
C6 C1 P1 123.9(3) . .
C2 C1 P1 118.5(2) . .
C3 C2 C1 121.2(3) . .
C3 C2 H2 122(2) . .
C1 C2 H2 117(2) . .
C4 C3 C2 120.3(4) . .
C4 C3 H3 119(2) . .
C2 C3 H3 121(2) . .
C3 C4 C5 119.5(4) . .
C3 C4 H4 119(3) . .
C5 C4 H4 121(3) . .
C6 C5 C4 120.6(4) . .
C6 C5 H5 122(3) . .
C4 C5 H5 117(3) . .
C5 C6 C1 120.9(3) . .
C5 C6 H6 122.6(19) . .
C1 C6 H6 116.5(19) . .
C12 C7 C8 118.3(3) . .
C12 C7 P1 119.5(2) . .
C8 C7 P1 122.1(2) . .
C9 C8 C7 120.3(3) . .
C9 C8 H8 121(2) . .
C7 C8 H8 119(2) . .
C10 C9 C8 120.4(3) . .
C10 C9 H9 119(2) . .
C8 C9 H9 120(2) . .
C9 C10 C11 119.7(3) . .
C9 C10 H10 122.6(18) . .
C11 C10 H10 117.6(18) . .
C12 C11 C10 119.8(3) . .
C12 C11 H11 120(2) . .
C10 C11 H11 120(2) . .
C11 C12 C7 121.5(3) . .
C11 C12 H12 120(2) . .
C7 C12 H12 118(2) . .
C22 C21 C26 119.0(3) . .
C22 C21 P2 119.3(2) . .
C26 C21 P2 121.6(3) . .
C21 C22 C23 120.9(3) . .
C21 C22 H22 123(2) . .
C23 C22 H22 116(2) . .
C24 C23 C22 119.5(4) . .
C24 C23 H23 120(2) . .
C22 C23 H23 120(2) . .
C25 C24 C23 119.8(3) . .
C25 C24 H24 124(2) . .
C23 C24 H24 116(2) . .
C26 C25 C24 120.4(3) . .
C26 C25 H25 116(3) . .
C24 C25 H25 123(3) . .
C25 C26 C21 120.4(4) . .
C25 C26 H26 119(2) . .
C21 C26 H26 120(2) . .
C28 C27 C32 118.6(3) . .
C28 C27 P2 122.8(2) . .
C32 C27 P2 118.6(3) . .
C27 C28 C29 121.0(4) . .
C27 C28 H28 116(2) . .
C29 C28 H28 123(3) . .
C30 C29 C28 119.7(4) . .
C30 C29 H29 125(2) . .
C28 C29 H29 115(2) . .
C31 C30 C29 120.0(4) . .
C31 C30 H30 120(3) . .
C29 C30 H30 120(3) . .
C30 C31 C32 120.8(3) . .
C30 C31 H31 119(2) . .
C32 C31 H31 121(2) . .
C31 C32 C27 119.9(4) . .
C31 C32 H32 119(2) . .
C27 C32 H32 121(2) . .
C41 O41 Co 119.1(2) . .
O41 C41 N41 123.5(4) . .
O41 C41 H41 123(2) . .
N41 C41 H41 113(2) . .
N41 C42 H42A 109.5 . .
N41 C42 H42B 109.5 . .
H42A C42 H42B 109.5 . .
N41 C42 H42C 109.5 . .
H42A C42 H42C 109.5 . .
H42B C42 H42C 109.5 . .
N41 C43 H43A 109.5 . .
N41 C43 H43B 109.5 . .
H43A C43 H43B 109.5 . .
N41 C43 H43C 109.5 . .
H43A C43 H43C 109.5 . .
H43B C43 H43C 109.5 . .
C41 N41 C43 120.9(3) . .
C41 N41 C42 120.6(3) . .
C43 N41 C42 118.4(3) . .

loop_
_geom_bond_atom_site_label_1
_geom_bond_atom_site_label_2
_geom_bond_distance
_geom_bond_site_symmetry_2
Co O 2.0222(19) 2
Co O 2.0222(19) .
Co O41 2.103(2) .
Co O41 2.104(2) 2
Co S 2.5853(8) 2
Co S 2.5853(8) .
O P1 1.511(2) .
S P2 1.9913(11) .
P1 N 1.583(2) .
P1 C1 1.795(3) .
P1 C7 1.814(3) .
P2 N 1.589(3) .
P2 C27 1.824(3) .
P2 C21 1.826(3) .
C1 C6 1.396(4) .
C1 C2 1.402(4) .
C2 C3 1.387(5) .
C2 H2 0.91(3) .
C3 C4 1.373(5) .
C3 H3 1.01(4) .
C4 C5 1.389(5) .
C4 H4 1.01(5) .
C5 C6 1.383(5) .
C5 H5 0.91(4) .
C6 H6 1.04(3) .
C7 C12 1.389(4) .
C7 C8 1.394(4) .
C8 C9 1.392(4) .
C8 H8 0.95(3) .
C9 C10 1.380(5) .
C9 H9 0.96(4) .
C10 C11 1.384(5) .
C10 H10 0.98(3) .
C11 C12 1.379(4) .
C11 H11 0.93(4) .
C12 H12 0.92(4) .
C21 C22 1.376(5) .
C21 C26 1.398(4) .
C22 C23 1.402(5) .
C22 H22 0.94(3) .
C23 C24 1.388(5) .
C23 H23 0.92(4) .
C24 C25 1.386(5) .
C24 H24 0.96(4) .
C25 C26 1.383(5) .
C25 H25 0.89(4) .
C26 H26 0.89(3) .
C27 C28 1.384(5) .
C27 C32 1.404(4) .
C28 C29 1.395(5) .
C28 H28 0.83(3) .
C29 C30 1.377(6) .
C29 H29 0.94(4) .
C30 C31 1.374(6) .
C30 H30 0.98(4) .
C31 C32 1.386(5) .
C31 H31 0.93(3) .
C32 H32 1.00(4) .
O41 C41 1.245(4) .
C41 N41 1.326(4) .
C41 H41 1.01(4) .
C42 N41 1.455(4) .
C42 H42A 0.9800 .
C42 H42B 0.9800 .
C42 H42C 0.9800 .
C43 N41 1.446(5) .
C43 H43A 0.9800 .
C43 H43B 0.9800 .
C43 H43C 0.9800 .
